data_4501057
loop_
_publ_author_name
'Dey, Sandeep Kumar'
'Das, Gopal'

_publ_section_title
;
 Fluoride Selectivity Induced Transformation of Charged Anion Complexes
 into Unimolecular Capsule of a \p-Acidic Triamide Receptor Stabilized by
 Strong N--H&#x00B7;&#x00B7;&#x00B7;F--and
 C--H&#x00B7;&#x00B7;&#x00B7;F--Hydrogen Bonds
;
_journal_issue 10
_journal_name_full 'Crystal Growth &amp; Design'
_journal_page_first 4463
_journal_paper_doi 10.1021/cg200679x
_journal_volume 11
_journal_year 2011
_chemical_formula_sum 'C47 H72 F N11 O21 S2'
_chemical_formula_weight 1210.30
_chemical_name_systematic
; 
 ? 
;
_space_group_IT_number 2
_symmetry_cell_setting triclinic
_symmetry_space_group_name_Hall '-P 1'
_symmetry_space_group_name_H-M 'P -1'
_atom_sites_solution_hydrogens geom
_atom_sites_solution_primary direct
_atom_sites_solution_secondary difmap
_audit_creation_method SHELXL-97
_cell_angle_alpha 61.201(3)
_cell_angle_beta 83.109(4)
_cell_angle_gamma 89.652(4)
_cell_formula_units_Z 2
_cell_length_a 9.8296(6)
_cell_length_b 19.1561(13)
_cell_length_c 19.1973(13)
_cell_measurement_reflns_used 7725
_cell_measurement_temperature 298(2)
_cell_volume 3139.2(4)
_computing_cell_refinement 'Bruker SMART'
_computing_data_collection 'Bruker SMART'
_computing_data_reduction 'Bruker SAINT'
_computing_molecular_graphics 'Bruker SHELXTL'
_computing_publication_material 'Bruker SHELXTL'
_computing_structure_refinement 'SHELXL-97 (Sheldrick, 1997)'
_computing_structure_solution 'SHELXS-97 (Sheldrick, 1990)'
_diffrn_ambient_temperature 298(2)
_diffrn_measured_fraction_theta_full 0.981
_diffrn_measured_fraction_theta_max 0.981
_diffrn_measurement_device_type 'CCD area detector'
_diffrn_measurement_method 'phi and omega scans'
_diffrn_radiation_monochromator graphite
_diffrn_radiation_source 'fine-focus sealed tube'
_diffrn_radiation_type MoK\a
_diffrn_radiation_wavelength 0.71073
_diffrn_reflns_av_R_equivalents 0.0470
_diffrn_reflns_av_sigmaI/netI 0.0606
_diffrn_reflns_limit_h_max 11
_diffrn_reflns_limit_h_min -11
_diffrn_reflns_limit_k_max 22
_diffrn_reflns_limit_k_min -21
_diffrn_reflns_limit_l_max 22
_diffrn_reflns_limit_l_min -22
_diffrn_reflns_number 40060
_diffrn_reflns_theta_full 24.92
_diffrn_reflns_theta_max 24.92
_diffrn_reflns_theta_min 1.22
_exptl_absorpt_coefficient_mu 0.166
_exptl_absorpt_correction_T_max 0.953
_exptl_absorpt_correction_T_min 0.925
_exptl_absorpt_correction_type multi-scan
_exptl_absorpt_process_details SADABS
_exptl_crystal_colour yellow
_exptl_crystal_density_diffrn 1.280
_exptl_crystal_density_method 'not measured'
_exptl_crystal_description block
_exptl_crystal_F_000 1280
_exptl_crystal_size_max 0.46
_exptl_crystal_size_mid 0.38
_exptl_crystal_size_min 0.28
_refine_diff_density_max 0.778
_refine_diff_density_min -0.452
_refine_diff_density_rms 0.073
_refine_ls_extinction_method SHELXL
_refine_ls_goodness_of_fit_ref 1.010
_refine_ls_hydrogen_treatment none
_refine_ls_matrix_type full
_refine_ls_number_parameters 748
_refine_ls_number_reflns 10638
_refine_ls_number_restraints 5
_refine_ls_restrained_S_all 1.011
_refine_ls_R_factor_all 0.1536
_refine_ls_R_factor_gt 0.0914
_refine_ls_shift/su_max 0.018
_refine_ls_shift/su_mean 0.008
_refine_ls_structure_factor_coef Fsqd
_refine_ls_weighting_details 'calc w=1/[\s^2^(Fo^2^)+(0.02200P)^2^+0.0010P] where P=(Fo^2^+2Fc^2^)/3'
_refine_ls_weighting_scheme calc
_refine_ls_wR_factor_gt 0.1859
_refine_ls_wR_factor_ref 0.2449
_reflns_number_gt 9471
_reflns_number_total 10638
_reflns_threshold_expression >2sigma(I)
_cod_data_source_file cg200679x_si_001.cif
_cod_data_source_block Amide-F
_cod_depositor_comments
;
The following automatic conversions were performed:

'_symmetry_cell_setting' value 'Triclinic' changed to 'triclinic'
according to /home/saulius/struct/CIF-dictionaries/cif_core.dic
dictionary named 'cif_core.dic' version 2.4.1 from 2010-06-29.

Automatic conversion script
Id: cif_fix_values 1715 2011-07-08 13:25:40Z adriana 
;
_cod_original_cell_volume 3139.3(4)
_cod_original_sg_symbol_H-M P-1
_cod_database_code 4501057

loop_
_symmetry_equiv_pos_as_xyz
'x, y, z'
'-x, -y, -z'

loop_
_atom_site_label
_atom_site_type_symbol
_atom_site_fract_x
_atom_site_fract_y
_atom_site_fract_z
_atom_site_U_iso_or_equiv
_atom_site_adp_type
_atom_site_occupancy
_atom_site_symmetry_multiplicity
_atom_site_calc_flag
_atom_site_refinement_flags
F1 F 0.5192(2) 0.85139(12) 0.29002(12) 0.0625(6) Uani 1 1 d .
O6 O 0.5922(3) 0.86765(17) 0.52473(17) 0.0706(8) Uani 1 1 d .
C13 C 0.4242(4) 0.9224(2) 0.4373(2) 0.0540(10) Uani 1 1 d .
N1 N 0.8381(3) 0.85258(19) 0.28850(19) 0.0598(9) Uani 1 1 d .
N5 N 0.6202(3) 0.85479(19) 0.41295(19) 0.0617(9) Uani 1 1 d .
H5N H 0.5848 0.8614 0.3714 0.074 Uiso 1 1 calc R
C12 C 0.5543(4) 0.8783(2) 0.4614(2) 0.0561(10) Uani 1 1 d .
N2 N 0.6521(4) 0.7245(2) 0.2975(2) 0.0685(9) Uani 1 1 d .
H2N H 0.6008 0.7617 0.2958 0.082 Uiso 1 1 calc R
C4 C 0.4588(4) 0.6314(2) 0.3820(3) 0.0640(11) Uani 1 1 d .
C18 C 0.3607(4) 0.9481(2) 0.4888(2) 0.0607(10) Uani 1 1 d .
H18 H 0.3945 0.9360 0.5364 0.073 Uiso 1 1 calc R
C8 C 0.2830(4) 0.5296(2) 0.4647(3) 0.0640(11) Uani 1 1 d .
C7 C 0.1993(4) 0.5830(3) 0.4759(3) 0.0711(12) Uani 1 1 d .
H7 H 0.1140 0.5672 0.5073 0.085 Uiso 1 1 calc R
C6 C 0.2514(4) 0.6608(3) 0.4374(3) 0.0690(12) Uani 1 1 d .
C5 C 0.3776(4) 0.6867(3) 0.3912(3) 0.0693(11) Uani 1 1 d .
H5 H 0.4079 0.7402 0.3666 0.083 Uiso 1 1 calc R
C9 C 0.4089(4) 0.5515(2) 0.4198(3) 0.0671(11) Uani 1 1 d .
H9 H 0.4617 0.5136 0.4143 0.081 Uiso 1 1 calc R
C3 C 0.6023(4) 0.6492(3) 0.3373(3) 0.0693(12) Uani 1 1 d .
C1 C 0.8804(4) 0.7753(3) 0.2973(3) 0.0702(12) Uani 1 1 d .
H1A H 0.8743 0.7367 0.3539 0.084 Uiso 1 1 calc R
H1B H 0.9753 0.7810 0.2736 0.084 Uiso 1 1 calc R
C2 C 0.7912(5) 0.7449(3) 0.2573(3) 0.0762(13) Uani 1 1 d .
H2A H 0.7907 0.7855 0.2019 0.091 Uiso 1 1 calc R
H2B H 0.8300 0.6981 0.2574 0.091 Uiso 1 1 calc R
N4 N 0.2311(5) 0.4460(2) 0.5024(3) 0.0788(11) Uani 1 1 d .
N3 N 0.1669(4) 0.7192(3) 0.4509(3) 0.0886(12) Uani 1 1 d .
O3 O 0.0602(4) 0.6963(2) 0.4936(2) 0.0971(11) Uani 1 1 d .
O1 O 0.6665(3) 0.5931(2) 0.3398(2) 0.1003(11) Uani 1 1 d .
O4 O 0.1170(4) 0.4278(2) 0.5399(3) 0.1110(13) Uani 1 1 d .
O5 O 0.3064(4) 0.3989(2) 0.4930(2) 0.0998(11) Uani 1 1 d .
O2 O 0.2083(5) 0.7876(3) 0.4165(4) 0.178(3) Uani 1 1 d .
C14 C 0.3705(4) 0.9405(2) 0.3674(2) 0.0590(10) Uani 1 1 d .
H14 H 0.4109 0.9233 0.3324 0.071 Uiso 1 1 calc R
C15 C 0.2548(4) 0.9850(2) 0.3507(2) 0.0613(10) Uani 1 1 d .
C17 C 0.2443(4) 0.9929(2) 0.4677(3) 0.0653(11) Uani 1 1 d .
C16 C 0.1919(4) 1.0128(3) 0.3991(3) 0.0663(11) Uani 1 1 d .
H16 H 0.1165 1.0440 0.3855 0.080 Uiso 1 1 calc R
C11 C 0.7523(4) 0.8176(3) 0.4281(2) 0.0670(11) Uani 1 1 d .
H11A H 0.7411 0.7627 0.4392 0.080 Uiso 1 1 calc R
H11B H 0.7807 0.8170 0.4750 0.080 Uiso 1 1 calc R
C10 C 0.8629(4) 0.8617(3) 0.3572(2) 0.0659(11) Uani 1 1 d .
H10A H 0.8663 0.9180 0.3418 0.079 Uiso 1 1 calc R
H10B H 0.9513 0.8415 0.3728 0.079 Uiso 1 1 calc R
N7 N 0.1762(4) 1.0176(3) 0.5250(3) 0.0794(11) Uani 1 1 d .
N6 N 0.1995(4) 1.0054(3) 0.2756(3) 0.0862(12) Uani 1 1 d .
O9 O 0.0928(3) 1.0694(2) 0.4991(2) 0.0986(12) Uani 1 1 d .
O10 O 0.2043(4) 0.9852(2) 0.5934(3) 0.0971(11) Uani 1 1 d .
O7 O 0.2446(4) 0.9749(3) 0.2364(3) 0.1229(15) Uani 1 1 d .
O8 O 0.1063(5) 1.0515(3) 0.2574(3) 0.1281(15) Uani 1 1 d .
C22 C 0.4889(4) 1.0021(2) 0.0970(2) 0.0599(10) Uani 1 1 d .
C26 C 0.2778(5) 1.0382(3) 0.0396(3) 0.0765(13) Uani 1 1 d .
C21 C 0.6233(4) 1.0277(3) 0.1086(2) 0.0607(10) Uani 1 1 d .
C24 C 0.3198(5) 0.9044(3) 0.1130(3) 0.0743(12) Uani 1 1 d .
C23 C 0.4449(5) 0.9230(3) 0.1273(2) 0.0686(11) Uani 1 1 d .
H23 H 0.4998 0.8825 0.1573 0.082 Uiso 1 1 calc R
C27 C 0.4046(5) 1.0605(3) 0.0519(2) 0.0713(12) Uani 1 1 d .
H27 H 0.4319 1.1142 0.0300 0.086 Uiso 1 1 calc R
C19 C 0.9000(4) 0.9194(3) 0.2119(3) 0.0700(11) Uani 1 1 d .
H19A H 0.9097 0.9027 0.1713 0.084 Uiso 1 1 calc R
H19B H 0.9911 0.9336 0.2175 0.084 Uiso 1 1 calc R
C25 C 0.2341(5) 0.9625(3) 0.0684(3) 0.0732(12) Uani 1 1 d .
H25 H 0.1499 0.9491 0.0591 0.088 Uiso 1 1 calc R
C20 C 0.8161(5) 0.9910(3) 0.1850(3) 0.0759(12) Uani 1 1 d .
H20A H 0.8049 1.0072 0.2260 0.091 Uiso 1 1 calc R
H20B H 0.8642 1.0347 0.1364 0.091 Uiso 1 1 calc R
N8 N 0.6838(4) 0.9750(2) 0.1699(2) 0.0692(9) Uani 1 1 d .
H8N H 0.6415 0.9294 0.2019 0.083 Uiso 1 1 calc R
N9 N 0.2777(6) 0.8211(3) 0.1441(3) 0.1062(14) Uani 1 1 d .
N10 N 0.1910(6) 1.1019(4) -0.0100(3) 0.1087(15) Uani 1 1 d .
O11 O 0.6745(3) 1.09551(18) 0.06098(18) 0.0794(9) Uani 1 1 d .
O13 O 0.1589(5) 0.8038(3) 0.1418(3) 0.1259(14) Uani 1 1 d .
O14 O 0.0786(5) 1.0835(3) -0.0156(3) 0.1368(17) Uani 1 1 d .
O15 O 0.2405(6) 1.1707(4) -0.0441(4) 0.172(2) Uani 1 1 d .
O12 O 0.3622(6) 0.7726(3) 0.1721(4) 0.174(3) Uani 1 1 d .
N11 N 0.2696(4) 0.3334(2) 0.2967(2) 0.0738(10) Uani 1 1 d .
C32 C 0.1464(5) 0.2771(3) 0.3457(3) 0.0773(12) Uani 1 1 d .
H32A H 0.1781 0.2239 0.3753 0.093 Uiso 1 1 calc R
H32B H 0.1063 0.2924 0.3848 0.093 Uiso 1 1 calc R
C28 C 0.3689(5) 0.3257(3) 0.3544(3) 0.0750(12) Uani 1 1 d .
H28A H 0.3946 0.2708 0.3811 0.090 Uiso 1 1 calc R
H28B H 0.3211 0.3365 0.3951 0.090 Uiso 1 1 calc R
C31 C 0.7318(6) 0.4111(4) 0.3436(4) 0.1073(18) Uani 1 1 d .
H31A H 0.7746 0.4061 0.2987 0.161 Uiso 1 1 calc R
H31B H 0.7927 0.3944 0.3837 0.161 Uiso 1 1 calc R
H31C H 0.7119 0.4657 0.3262 0.161 Uiso 1 1 calc R
C30 C 0.5979(6) 0.3584(4) 0.3793(3) 0.0987(16) Uani 1 1 d .
H30A H 0.6191 0.3030 0.3999 0.118 Uiso 1 1 calc R
H30B H 0.5541 0.3646 0.4239 0.118 Uiso 1 1 calc R
C33 C 0.0361(6) 0.2734(4) 0.3005(3) 0.0978(16) Uani 1 1 d .
H33A H 0.0715 0.2511 0.2665 0.117 Uiso 1 1 calc R
H33B H 0.0104 0.3271 0.2661 0.117 Uiso 1 1 calc R
C29 C 0.4981(5) 0.3792(3) 0.3180(3) 0.0904(15) Uani 1 1 d .
H29A H 0.4750 0.4343 0.2980 0.108 Uiso 1 1 calc R
H29B H 0.5418 0.3737 0.2729 0.108 Uiso 1 1 calc R
C34 C -0.0902(6) 0.2234(3) 0.3552(3) 0.0998(16) Uani 1 1 d .
H34A H -0.0645 0.1694 0.3888 0.120 Uiso 1 1 calc R
H34B H -0.1238 0.2449 0.3901 0.120 Uiso 1 1 calc R
C35 C -0.2035(7) 0.2203(4) 0.3113(4) 0.132(2) Uani 1 1 d .
H35A H -0.2244 0.2736 0.2745 0.199 Uiso 1 1 calc R
H35B H -0.2836 0.1928 0.3490 0.199 Uiso 1 1 calc R
H35C H -0.1754 0.1924 0.2822 0.199 Uiso 1 1 calc R
C36 C 0.3372(5) 0.3130(3) 0.2340(3) 0.0873(14) Uani 1 1 d .
H36A H 0.2713 0.3196 0.1978 0.105 Uiso 1 1 calc R
H36B H 0.4133 0.3519 0.2028 0.105 Uiso 1 1 calc R
C37 C 0.3908(6) 0.2307(3) 0.2636(3) 0.1022(17) Uani 1 1 d .
H37A H 0.4552 0.2220 0.3011 0.123 Uiso 1 1 calc R
H37B H 0.3152 0.1907 0.2914 0.123 Uiso 1 1 calc R
C38 C 0.4594(10) 0.2225(5) 0.1957(5) 0.154(3) Uani 1 1 d .
H38A H 0.5292 0.2656 0.1652 0.185 Uiso 1 1 calc R
H38B H 0.3927 0.2271 0.1605 0.185 Uiso 1 1 calc R
C39 C 0.5267(11) 0.1421(6) 0.2231(7) 0.209(5) Uani 1 1 d .
H39A H 0.6207 0.1483 0.2292 0.313 Uiso 1 1 calc R
H39B H 0.5230 0.1251 0.1837 0.313 Uiso 1 1 calc R
H39C H 0.4783 0.1028 0.2735 0.313 Uiso 1 1 calc R
C40 C 0.2278(5) 0.4188(3) 0.2518(3) 0.0864(14) Uani 1 1 d .
H40A H 0.3095 0.4525 0.2202 0.104 Uiso 1 1 calc R
H40B H 0.1667 0.4216 0.2146 0.104 Uiso 1 1 calc R
C41 C 0.1589(6) 0.4537(3) 0.3008(4) 0.1040(17) Uani 1 1 d .
H41A H 0.2183 0.4519 0.3384 0.125 Uiso 1 1 calc R
H41B H 0.0744 0.4225 0.3312 0.125 Uiso 1 1 calc R
C42 C 0.1281(8) 0.5380(4) 0.2471(5) 0.136(2) Uani 1 1 d .
H42A H 0.2133 0.5679 0.2161 0.163 Uiso 1 1 calc R
H42B H 0.0692 0.5387 0.2097 0.163 Uiso 1 1 calc R
C43 C 0.0633(10) 0.5776(5) 0.2877(6) 0.175(4) Uani 1 1 d .
H43A H 0.1317 0.6062 0.2975 0.262 Uiso 1 1 calc R
H43B H 0.0132 0.5389 0.3379 0.262 Uiso 1 1 calc R
H43C H 0.0012 0.6144 0.2551 0.262 Uiso 1 1 calc R
S1 S 0.5438(8) 0.6136(5) 0.1154(6) 0.408(5) Uani 1 1 d D
O16 O 0.5017(12) 0.5431(7) 0.1207(6) 0.290(5) Uani 1 1 d .
C44 C 0.7083(11) 0.6276(10) 0.1428(11) 0.377(13) Uani 1 1 d D
H44A H 0.7230 0.5817 0.1922 0.565 Uiso 1 1 calc R
H44B H 0.7082 0.6742 0.1495 0.565 Uiso 1 1 calc R
H44C H 0.7804 0.6343 0.1013 0.565 Uiso 1 1 calc R
S2 S 0.8952(17) 0.2858(9) 0.0671(10) 0.75(2) Uani 1 1 d D
C48 C 0.534(3) 0.7081(9) 0.0251(11) 0.51(2) Uani 1 1 d D
H48A H 0.5765 0.7048 -0.0208 0.769 Uiso 1 1 calc R
H48B H 0.5798 0.7499 0.0289 0.769 Uiso 1 1 calc R
H48C H 0.4390 0.7194 0.0195 0.769 Uiso 1 1 calc R
O18 O 0.6823(18) 0.4176(9) 0.1259(7) 0.370(7) Uani 1 1 d .
O19 O 0.0534(19) 0.5387(10) 0.8755(7) 0.403(9) Uani 1 1 d .
O20 O 0.1445(15) 0.3965(10) 0.0796(7) 0.374(8) Uani 1 1 d .
C45 C 1.0235(9) 0.2196(6) 0.0601(6) 0.176(4) Uani 1 1 d D
H45A H 1.0150 0.2131 0.0142 0.264 Uiso 1 1 calc R
H45B H 1.0096 0.1685 0.1078 0.264 Uiso 1 1 calc R
H45C H 1.1136 0.2422 0.0547 0.264 Uiso 1 1 calc R
C46 C 0.9285(18) 0.2807(10) -0.0257(8) 0.358(14) Uani 1 1 d D
H46A H 0.8480 0.2939 -0.0523 0.537 Uiso 1 1 calc R
H46B H 0.9516 0.2276 -0.0137 0.537 Uiso 1 1 calc R
H46C H 1.0035 0.3178 -0.0600 0.537 Uiso 1 1 calc R
O21 O 0.330(2) 0.5213(15) 0.0323(10) 0.555(18) Uani 1 1 d .
O22 O 1.006(2) 0.3668(14) -0.0156(12) 0.483(11) Uani 1 1 d .

loop_
_atom_site_aniso_label
_atom_site_aniso_U_11
_atom_site_aniso_U_22
_atom_site_aniso_U_33
_atom_site_aniso_U_23
_atom_site_aniso_U_13
_atom_site_aniso_U_12
F1 0.0582(14) 0.0636(13) 0.0696(13) -0.0360(11) -0.0048(11) 0.0054(11)
O6 0.076(2) 0.0776(19) 0.0662(17) -0.0406(15) -0.0144(15) 0.0165(15)
C13 0.050(2) 0.050(2) 0.061(2) -0.0279(18) 0.0024(19) -0.0022(18)
N1 0.052(2) 0.063(2) 0.070(2) -0.0370(17) -0.0027(16) 0.0049(16)
N5 0.056(2) 0.071(2) 0.0643(19) -0.0381(17) -0.0099(16) 0.0145(17)
C12 0.061(3) 0.053(2) 0.057(2) -0.0290(19) -0.007(2) 0.0015(19)
N2 0.059(2) 0.064(2) 0.091(2) -0.046(2) 0.0007(19) 0.0000(18)
C4 0.051(2) 0.062(3) 0.087(3) -0.041(2) -0.015(2) 0.004(2)
C18 0.055(2) 0.059(2) 0.072(2) -0.036(2) -0.001(2) -0.003(2)
C8 0.056(3) 0.051(2) 0.089(3) -0.034(2) -0.023(2) 0.001(2)
C7 0.052(3) 0.072(3) 0.094(3) -0.042(2) -0.016(2) -0.002(2)
C6 0.046(3) 0.061(3) 0.105(3) -0.043(2) -0.015(2) 0.010(2)
C5 0.056(3) 0.061(2) 0.098(3) -0.044(2) -0.013(2) 0.004(2)
C9 0.060(3) 0.060(3) 0.093(3) -0.045(2) -0.018(2) 0.008(2)
C3 0.061(3) 0.064(3) 0.097(3) -0.051(3) -0.009(2) 0.005(2)
C1 0.052(2) 0.077(3) 0.087(3) -0.047(2) 0.004(2) 0.004(2)
C2 0.069(3) 0.079(3) 0.092(3) -0.056(3) 0.014(2) -0.005(2)
N4 0.063(3) 0.064(3) 0.109(3) -0.040(2) -0.022(2) -0.001(2)
N3 0.051(2) 0.076(3) 0.143(4) -0.059(3) -0.001(3) 0.001(2)
O3 0.065(2) 0.101(3) 0.134(3) -0.066(2) -0.003(2) 0.012(2)
O1 0.075(2) 0.078(2) 0.154(3) -0.066(2) 0.010(2) 0.0079(18)
O4 0.066(2) 0.075(2) 0.171(4) -0.042(2) -0.023(2) -0.0116(19)
O5 0.107(3) 0.064(2) 0.133(3) -0.051(2) -0.013(2) -0.002(2)
O2 0.093(3) 0.079(3) 0.341(8) -0.103(4) 0.058(4) -0.011(2)
C14 0.054(2) 0.061(2) 0.067(2) -0.036(2) -0.005(2) 0.002(2)
C15 0.044(2) 0.067(3) 0.072(3) -0.034(2) -0.005(2) 0.003(2)
C17 0.053(3) 0.065(3) 0.088(3) -0.050(2) 0.012(2) -0.001(2)
C16 0.048(2) 0.068(3) 0.087(3) -0.041(2) -0.007(2) 0.005(2)
C11 0.063(3) 0.076(3) 0.069(2) -0.039(2) -0.015(2) 0.020(2)
C10 0.056(3) 0.078(3) 0.077(3) -0.046(2) -0.015(2) 0.013(2)
N7 0.061(3) 0.081(3) 0.116(4) -0.066(3) 0.002(2) 0.002(2)
N6 0.056(2) 0.113(3) 0.094(3) -0.052(3) -0.015(2) 0.012(2)
O9 0.064(2) 0.110(3) 0.161(3) -0.098(3) -0.011(2) 0.022(2)
O10 0.108(3) 0.103(3) 0.097(3) -0.065(2) 0.002(2) 0.014(2)
O7 0.089(3) 0.208(5) 0.106(3) -0.099(3) -0.036(2) 0.053(3)
O8 0.111(3) 0.160(4) 0.145(3) -0.088(3) -0.066(3) 0.067(3)
C22 0.058(3) 0.065(3) 0.054(2) -0.027(2) -0.003(2) 0.002(2)
C26 0.071(3) 0.094(4) 0.065(3) -0.037(3) -0.016(2) 0.014(3)
C21 0.063(3) 0.059(3) 0.057(2) -0.027(2) -0.004(2) 0.001(2)
C24 0.071(3) 0.084(3) 0.073(3) -0.043(2) -0.003(2) -0.007(3)
C23 0.065(3) 0.078(3) 0.066(3) -0.038(2) -0.011(2) 0.004(2)
C27 0.074(3) 0.077(3) 0.059(2) -0.031(2) -0.006(2) 0.002(2)
C19 0.054(3) 0.078(3) 0.077(3) -0.038(2) -0.001(2) -0.011(2)
C25 0.058(3) 0.105(4) 0.069(3) -0.052(3) -0.010(2) 0.004(3)
C20 0.069(3) 0.069(3) 0.081(3) -0.029(2) -0.014(2) -0.009(2)
N8 0.062(2) 0.063(2) 0.070(2) -0.0226(18) -0.0070(18) -0.0108(18)
N9 0.097(4) 0.088(3) 0.131(4) -0.049(3) -0.020(3) -0.013(3)
N10 0.094(4) 0.122(4) 0.118(4) -0.058(3) -0.044(3) 0.028(4)
O11 0.084(2) 0.069(2) 0.0766(19) -0.0279(17) -0.0115(16) -0.0073(17)
O13 0.096(3) 0.124(3) 0.152(4) -0.062(3) -0.013(3) -0.037(3)
O14 0.096(3) 0.156(4) 0.165(4) -0.072(3) -0.068(3) 0.029(3)
O15 0.141(4) 0.113(4) 0.212(6) -0.025(4) -0.089(4) 0.028(4)
O12 0.150(5) 0.085(3) 0.286(7) -0.076(4) -0.090(5) 0.003(3)
N11 0.077(3) 0.070(2) 0.066(2) -0.0263(18) -0.0110(19) 0.012(2)
C32 0.076(3) 0.077(3) 0.075(3) -0.033(2) -0.011(3) 0.008(3)
C28 0.078(3) 0.075(3) 0.072(3) -0.033(2) -0.023(2) 0.015(3)
C31 0.089(4) 0.113(4) 0.134(5) -0.069(4) -0.025(4) 0.012(4)
C30 0.084(4) 0.121(4) 0.111(4) -0.067(3) -0.034(3) 0.033(3)
C33 0.087(4) 0.104(4) 0.093(4) -0.042(3) -0.009(3) -0.005(3)
C29 0.084(4) 0.082(3) 0.099(4) -0.037(3) -0.022(3) 0.012(3)
C34 0.088(4) 0.086(3) 0.108(4) -0.031(3) -0.020(3) -0.004(3)
C35 0.103(5) 0.130(5) 0.152(6) -0.056(4) -0.029(4) -0.005(4)
C36 0.079(3) 0.104(4) 0.074(3) -0.040(3) -0.008(3) 0.001(3)
C37 0.109(4) 0.105(4) 0.104(4) -0.062(3) -0.001(3) 0.017(3)
C38 0.173(7) 0.156(7) 0.164(7) -0.109(6) 0.018(6) 0.012(6)
C39 0.199(9) 0.197(10) 0.276(12) -0.175(10) 0.082(9) -0.046(8)
C40 0.080(3) 0.072(3) 0.089(3) -0.021(3) -0.027(3) 0.010(3)
C41 0.100(4) 0.088(4) 0.125(4) -0.048(3) -0.034(3) 0.027(3)
C42 0.133(6) 0.097(4) 0.165(6) -0.050(4) -0.040(5) 0.040(4)
C43 0.195(9) 0.129(6) 0.213(9) -0.091(6) -0.037(7) 0.078(6)
S1 0.392(9) 0.271(6) 0.583(14) -0.194(8) -0.205(9) -0.036(6)
O16 0.325(12) 0.232(9) 0.251(9) -0.073(7) -0.004(8) -0.126(9)
C44 0.55(3) 0.304(19) 0.275(16) -0.115(14) -0.17(2) -0.11(2)
S2 1.05(6) 0.58(2) 0.62(3) -0.348(19) 0.19(3) 0.02(3)
C48 0.76(6) 0.26(2) 0.42(3) -0.07(2) -0.11(3) -0.23(3)
O18 0.458(19) 0.373(16) 0.233(10) -0.119(10) -0.001(11) -0.071(14)
O19 0.53(2) 0.393(19) 0.214(10) -0.063(11) -0.157(13) -0.023(17)
O20 0.364(16) 0.403(17) 0.214(9) -0.025(10) -0.098(10) -0.087(14)
C45 0.149(7) 0.222(11) 0.203(10) -0.142(9) -0.004(7) -0.033(7)
C46 0.238(17) 0.32(2) 0.271(17) 0.053(15) -0.028(13) -0.121(15)
O21 0.70(4) 0.61(4) 0.317(16) -0.195(19) -0.085(19) -0.24(3)
O22 0.50(3) 0.58(3) 0.333(18) -0.209(18) 0.033(17) -0.06(2)

loop_
_atom_type_symbol
_atom_type_description
_atom_type_scat_dispersion_real
_atom_type_scat_dispersion_imag
_atom_type_scat_source
C C 0.0033 0.0016 'International Tables Vol C Tables 4.2.6.8 and 6.1.1.4'
H H 0.0000 0.0000 'International Tables Vol C Tables 4.2.6.8 and 6.1.1.4'
N N 0.0061 0.0033 'International Tables Vol C Tables 4.2.6.8 and 6.1.1.4'
O O 0.0106 0.0060 'International Tables Vol C Tables 4.2.6.8 and 6.1.1.4'
F F 0.0171 0.0103 'International Tables Vol C Tables 4.2.6.8 and 6.1.1.4'
S S 0.1246 0.1234 'International Tables Vol C Tables 4.2.6.8 and 6.1.1.4'

loop_
_geom_angle_atom_site_label_1
_geom_angle_atom_site_label_2
_geom_angle_atom_site_label_3
_geom_angle
C14 C13 C18 119.4(4)
C14 C13 C12 124.6(3)
C18 C13 C12 116.0(4)
C1 N1 C19 111.8(3)
C1 N1 C10 111.7(3)
C19 N1 C10 112.6(3)
C12 N5 C11 121.7(3)
O6 C12 N5 124.3(4)
O6 C12 C13 117.8(3)
N5 C12 C13 118.0(3)
C3 N2 C2 120.9(4)
C5 C4 C9 118.8(4)
C5 C4 C3 125.2(4)
C9 C4 C3 115.9(4)
C13 C18 C17 118.7(4)
C9 C8 C7 123.1(4)
C9 C8 N4 119.1(4)
C7 C8 N4 117.9(4)
C6 C7 C8 115.4(4)
C7 C6 C5 124.3(4)
C7 C6 N3 116.8(4)
C5 C6 N3 118.8(4)
C4 C5 C6 118.7(4)
C8 C9 C4 119.8(4)
O1 C3 N2 123.7(4)
O1 C3 C4 118.1(4)
N2 C3 C4 118.3(4)
N1 C1 C2 111.6(4)
N2 C2 C1 111.8(3)
O4 N4 O5 124.1(4)
O4 N4 C8 118.4(4)
O5 N4 C8 117.5(4)
O2 N3 O3 122.8(4)
O2 N3 C6 118.1(4)
O3 N3 C6 119.1(4)
C13 C14 C15 118.5(4)
C16 C15 C14 123.5(4)
C16 C15 N6 118.1(4)
C14 C15 N6 118.3(4)
C16 C17 C18 123.0(4)
C16 C17 N7 119.5(4)
C18 C17 N7 117.5(4)
C17 C16 C15 116.8(4)
N5 C11 C10 111.8(3)
N1 C10 C11 111.9(3)
O10 N7 O9 125.0(4)
O10 N7 C17 118.8(4)
O9 N7 C17 116.2(5)
O7 N6 O8 123.3(5)
O7 N6 C15 118.9(4)
O8 N6 C15 117.8(4)
C27 C22 C23 118.2(4)
C27 C22 C21 118.2(4)
C23 C22 C21 123.6(4)
C25 C26 C27 123.0(4)
C25 C26 N10 118.6(5)
C27 C26 N10 118.3(5)
O11 C21 N8 123.1(4)
O11 C21 C22 119.3(4)
N8 C21 C22 117.6(4)
C23 C24 C25 122.3(4)
C23 C24 N9 118.8(5)
C25 C24 N9 118.9(5)
C24 C23 C22 120.0(4)
C22 C27 C26 119.5(4)
N1 C19 C20 112.2(3)
C26 C25 C24 117.0(4)
N8 C20 C19 111.6(4)
C21 N8 C20 122.9(4)
O12 N9 O13 123.9(5)
O12 N9 C24 117.4(5)
O13 N9 C24 118.7(5)
O14 N10 O15 124.0(6)
O14 N10 C26 118.5(6)
O15 N10 C26 117.4(6)
C28 N11 C32 107.3(3)
C28 N11 C40 110.5(4)
C32 N11 C40 111.0(3)
C28 N11 C36 110.5(3)
C32 N11 C36 111.0(4)
C40 N11 C36 106.7(3)
C33 C32 N11 116.5(4)
N11 C28 C29 116.1(4)
C29 C30 C31 112.5(5)
C32 C33 C34 112.6(4)
C28 C29 C30 111.2(4)
C35 C34 C33 113.6(5)
C37 C36 N11 117.2(4)
C38 C37 C36 110.1(5)
C37 C38 C39 112.3(7)
C41 C40 N11 117.2(4)
C40 C41 C42 109.8(5)
C43 C42 C41 114.6(7)
O16 S1 C44 122.3(9)
O16 S1 C48 121.1(11)
C44 S1 C48 101.8(10)
O22 S2 C45 86.0(11)
O22 S2 C46 63.5(10)
C45 S2 C46 61.3(7)

loop_
_geom_bond_atom_site_label_1
_geom_bond_atom_site_label_2
_geom_bond_distance
O6 C12 1.236(4)
C13 C14 1.385(5)
C13 C18 1.390(5)
C13 C12 1.521(5)
N1 C1 1.470(5)
N1 C19 1.467(5)
N1 C10 1.459(5)
N5 C12 1.320(5)
N5 C11 1.469(5)
N2 C3 1.327(5)
N2 C2 1.443(5)
C4 C5 1.388(6)
C4 C9 1.401(6)
C4 C3 1.509(6)
C18 C17 1.405(6)
C8 C9 1.361(6)
C8 C7 1.389(6)
C8 N4 1.466(5)
C7 C6 1.374(6)
C6 C5 1.375(6)
C6 N3 1.490(6)
C3 O1 1.226(5)
C1 C2 1.517(6)
N4 O4 1.211(5)
N4 O5 1.230(5)
N3 O2 1.195(5)
N3 O3 1.191(5)
C14 C15 1.392(5)
C15 C16 1.366(6)
C15 N6 1.474(6)
C17 C16 1.348(6)
C17 N7 1.485(5)
C11 C10 1.516(6)
N7 O10 1.219(5)
N7 O9 1.231(5)
N6 O7 1.201(5)
N6 O8 1.229(5)
C22 C27 1.384(6)
C22 C23 1.384(6)
C22 C21 1.490(6)
C26 C25 1.331(6)
C26 C27 1.403(6)
C26 N10 1.479(7)
C21 O11 1.237(5)
C21 N8 1.332(5)
C24 C23 1.376(6)
C24 C25 1.387(6)
C24 N9 1.451(7)
C19 C20 1.495(6)
C20 N8 1.432(5)
N9 O12 1.208(6)
N9 O13 1.228(6)
N10 O14 1.195(6)
N10 O15 1.225(7)
N11 C28 1.516(6)
N11 C32 1.510(6)
N11 C40 1.519(6)
N11 C36 1.518(6)
C32 C33 1.490(7)
C28 C29 1.505(7)
C31 C30 1.535(8)
C30 C29 1.526(7)
C33 C34 1.515(7)
C34 C35 1.492(8)
C36 C37 1.513(7)
C37 C38 1.471(8)
C38 C39 1.541(13)
C40 C41 1.495(7)
C41 C42 1.494(8)
C42 C43 1.425(10)
S1 O16 1.366(10)
S1 C44 1.8190(11)
S1 C48 1.8192(10)
S2 O22 1.83(2)
S2 C45 1.8230(13)
S2 C46 1.8225(15)
